data_1553821
loop_
_publ_author_name
'Tang, Yang'
'Yu, Qiong'
'Ma, Shengming'

_publ_section_title
;
 Efficient trifluoromethylation via the cyclopropanation of allenes and
 subsequent C--C bond cleavage
;
_journal_issue 9
_journal_name_full 'Organic Chemistry Frontiers'
_journal_page_first 1762
_journal_paper_doi 10.1039/C7QO00419B
_journal_volume 4
_journal_year 2017
_chemical_formula_sum 'C19 H21 F3 O5'
_chemical_formula_weight 386.36
_space_group_IT_number 2
_space_group_name_Hall '-P 1'
_space_group_name_H-M_alt 'P -1'
_symmetry_cell_setting triclinic
_symmetry_space_group_name_H-M 'P -1'
_atom_sites_solution_hydrogens geom
_atom_sites_solution_primary direct
_atom_sites_solution_secondary difmap
_audit_creation_method SHELXL-97
_audit_update_record
;
2014-07-08 deposited with the CCDC.
2017-06-23 downloaded from the CCDC.
;
_cell_angle_alpha 83.2610(10)
_cell_angle_beta 69.7150(10)
_cell_angle_gamma 68.4110(10)
_cell_formula_units_Z 2
_cell_length_a 8.5770(4)
_cell_length_b 11.2530(5)
_cell_length_c 11.3999(5)
_cell_measurement_temperature 173(2)
_cell_volume 959.58(8)
_computing_structure_refinement 'SHELXL-97 (Sheldrick, 2008)'
_computing_structure_solution 'SHELXS-97 (Sheldrick, 2008)'
_diffrn_ambient_temperature 173(2)
_diffrn_measured_fraction_theta_full 0.994
_diffrn_measured_fraction_theta_max 0.994
_diffrn_radiation_monochromator graphite
_diffrn_radiation_source 'fine-focus sealed tube'
_diffrn_radiation_type MoK\a
_diffrn_radiation_wavelength 0.71073
_diffrn_reflns_av_R_equivalents 0.0209
_diffrn_reflns_av_sigmaI/netI 0.0201
_diffrn_reflns_limit_h_max 10
_diffrn_reflns_limit_h_min -9
_diffrn_reflns_limit_k_max 13
_diffrn_reflns_limit_k_min -13
_diffrn_reflns_limit_l_max 13
_diffrn_reflns_limit_l_min -13
_diffrn_reflns_number 11222
_diffrn_reflns_theta_full 25.01
_diffrn_reflns_theta_max 25.01
_diffrn_reflns_theta_min 1.90
_exptl_absorpt_coefficient_mu 0.114
_exptl_absorpt_correction_T_max 0.9842
_exptl_absorpt_correction_T_min 0.9429
_exptl_absorpt_correction_type multi-scan
_exptl_absorpt_process_details sadabs
_exptl_crystal_colour colorless
_exptl_crystal_density_diffrn 1.337
_exptl_crystal_density_method 'not measured'
_exptl_crystal_description block
_exptl_crystal_F_000 404
_exptl_crystal_size_max 0.52
_exptl_crystal_size_mid 0.47
_exptl_crystal_size_min 0.14
_refine_diff_density_max 0.642
_refine_diff_density_min -0.348
_refine_diff_density_rms 0.054
_refine_ls_extinction_method none
_refine_ls_goodness_of_fit_ref 1.082
_refine_ls_hydrogen_treatment constr
_refine_ls_matrix_type full
_refine_ls_number_parameters 244
_refine_ls_number_reflns 3370
_refine_ls_number_restraints 0
_refine_ls_restrained_S_all 1.082
_refine_ls_R_factor_all 0.0740
_refine_ls_R_factor_gt 0.0615
_refine_ls_shift/su_max 0.000
_refine_ls_shift/su_mean 0.000
_refine_ls_structure_factor_coef Fsqd
_refine_ls_weighting_details 'calc w=1/[\s^2^(Fo^2^)+(0.0991P)^2^+0.3868P] where P=(Fo^2^+2Fc^2^)/3'
_refine_ls_weighting_scheme calc
_refine_ls_wR_factor_gt 0.1764
_refine_ls_wR_factor_ref 0.1907
_reflns_number_gt 2628
_reflns_number_total 3370
_reflns_threshold_expression >2sigma(I)
_cod_data_source_file c7qo00419b2.cif
_cod_data_source_block z
_cod_original_cell_volume 959.58(7)
_cod_original_sg_symbol_H-M P-1
_cod_database_code 1553821

loop_
_symmetry_equiv_pos_as_xyz
'x, y, z'
'-x, -y, -z'

loop_
_atom_site_label
_atom_site_type_symbol
_atom_site_fract_x
_atom_site_fract_y
_atom_site_fract_z
_atom_site_U_iso_or_equiv
_atom_site_adp_type
_atom_site_occupancy
_atom_site_symmetry_multiplicity
_atom_site_calc_flag
_atom_site_refinement_flags
O1 O 0.5187(3) 0.5632(2) 0.2993(2) 0.0835(7) Uani 1 1 d .
O2 O 0.2587(3) 0.55053(16) 0.42195(18) 0.0664(5) Uani 1 1 d .
O3 O 0.2197(3) 0.7230(2) 0.60973(16) 0.0730(6) Uani 1 1 d .
O4 O -0.0126(3) 0.8324(2) 0.5476(2) 0.0928(8) Uani 1 1 d .
O5 O 0.3158(2) 0.87566(15) 0.20842(15) 0.0501(4) Uani 1 1 d .
F1 F 0.5342(5) 1.1737(2) 0.2079(2) 0.1377(11) Uani 1 1 d .
F2 F 0.7031(3) 1.0391(3) 0.2941(3) 0.1222(9) Uani 1 1 d .
F3 F 0.4308(3) 1.1002(2) 0.38582(19) 0.1027(7) Uani 1 1 d .
C1 C -0.0014(4) 0.7089(3) 0.2761(3) 0.0702(8) Uani 1 1 d .
H1A H -0.0860 0.7505 0.3519 0.084 Uiso 1 1 calc R
C2 C -0.0325(5) 0.6218(3) 0.2212(4) 0.0880(10) Uani 1 1 d .
H2A H -0.1374 0.6020 0.2597 0.106 Uiso 1 1 calc R
C3 C 0.0874(6) 0.5633(4) 0.1110(4) 0.0931(11) Uani 1 1 d .
H3A H 0.0663 0.5020 0.0738 0.112 Uiso 1 1 calc R
C4 C 0.2377(5) 0.5928(3) 0.0538(3) 0.0873(10) Uani 1 1 d .
H4A H 0.3190 0.5536 -0.0239 0.105 Uiso 1 1 calc R
C5 C 0.2714(4) 0.6798(3) 0.1095(3) 0.0691(8) Uani 1 1 d .
H5A H 0.3758 0.7000 0.0701 0.083 Uiso 1 1 calc R
C6 C 0.1534(3) 0.7369(2) 0.2217(2) 0.0541(6) Uani 1 1 d .
C7 C 0.1933(3) 0.8222(2) 0.2913(2) 0.0479(6) Uani 1 1 d .
H7A H 0.0803 0.8934 0.3318 0.057 Uiso 1 1 calc R
C8 C 0.3793(3) 0.9241(2) 0.2860(2) 0.0494(6) Uani 1 1 d .
H8A H 0.2813 1.0012 0.3321 0.059 Uiso 1 1 calc R
C9 C 0.4153(3) 0.8185(3) 0.3800(2) 0.0565(6) Uani 1 1 d .
H9A H 0.3975 0.8544 0.4608 0.068 Uiso 1 1 calc R
H9B H 0.5381 0.7567 0.3480 0.068 Uiso 1 1 calc R
C10 C 0.2792(3) 0.7542(2) 0.3949(2) 0.0455(5) Uani 1 1 d .
C11 C 0.3702(3) 0.6124(2) 0.3669(2) 0.0534(6) Uani 1 1 d .
C12 C 0.3196(6) 0.4168(3) 0.3897(4) 0.0989(12) Uani 1 1 d .
H12A H 0.2267 0.3817 0.4357 0.148 Uiso 1 1 calc R
H12B H 0.4269 0.3703 0.4119 0.148 Uiso 1 1 calc R
H12C H 0.3465 0.4079 0.2996 0.148 Uiso 1 1 calc R
C13 C 0.1420(3) 0.7760(2) 0.5246(2) 0.0557(6) Uani 1 1 d .
C14 C 0.1061(6) 0.7311(4) 0.7378(3) 0.1027(13) Uani 1 1 d .
H14A H 0.1783 0.6889 0.7915 0.154 Uiso 1 1 calc R
H14B H 0.0212 0.6890 0.7463 0.154 Uiso 1 1 calc R
H14C H 0.0416 0.8212 0.7631 0.154 Uiso 1 1 calc R
C15 C 0.8187(4) 0.9517(3) 0.0376(3) 0.0760(9) Uani 1 1 d .
H15A H 0.8089 1.0255 0.0813 0.114 Uiso 1 1 calc R
H15B H 0.8172 0.9761 -0.0475 0.114 Uiso 1 1 calc R
H15C H 0.9303 0.8820 0.0339 0.114 Uiso 1 1 calc R
C16 C 0.6644(3) 0.9081(2) 0.1071(2) 0.0543(6) Uani 1 1 d .
C17 C 0.6715(4) 0.7959(3) 0.0439(3) 0.0709(8) Uani 1 1 d .
H17A H 0.5698 0.7702 0.0919 0.106 Uiso 1 1 calc R
H17B H 0.7819 0.7245 0.0393 0.106 Uiso 1 1 calc R
H17C H 0.6673 0.8195 -0.0408 0.106 Uiso 1 1 calc R
C18 C 0.5376(3) 0.9623(2) 0.2120(2) 0.0507(6) Uani 1 1 d .
C19 C 0.5479(4) 1.0687(3) 0.2726(3) 0.0705(8) Uani 1 1 d .

loop_
_atom_site_aniso_label
_atom_site_aniso_U_11
_atom_site_aniso_U_22
_atom_site_aniso_U_33
_atom_site_aniso_U_23
_atom_site_aniso_U_13
_atom_site_aniso_U_12
O1 0.0586(12) 0.0699(14) 0.0861(14) -0.0121(11) -0.0077(11) 0.0061(10)
O2 0.0766(13) 0.0436(10) 0.0782(12) -0.0030(8) -0.0259(10) -0.0186(9)
O3 0.0758(13) 0.0956(15) 0.0439(10) -0.0014(9) -0.0081(9) -0.0362(11)
O4 0.0559(13) 0.1027(18) 0.0781(14) -0.0109(12) 0.0072(10) -0.0051(12)
O5 0.0540(9) 0.0484(9) 0.0534(9) 0.0022(7) -0.0220(7) -0.0204(8)
F1 0.241(3) 0.0606(13) 0.1282(19) 0.0060(12) -0.061(2) -0.0726(17)
F2 0.1060(16) 0.138(2) 0.152(2) -0.0467(16) -0.0468(15) -0.0575(15)
F3 0.1127(16) 0.1096(16) 0.0937(14) -0.0464(12) -0.0051(12) -0.0604(13)
C1 0.0580(16) 0.0693(18) 0.093(2) 0.0020(15) -0.0334(15) -0.0249(14)
C2 0.079(2) 0.084(2) 0.130(3) 0.006(2) -0.058(2) -0.0412(19)
C3 0.107(3) 0.081(2) 0.129(3) -0.010(2) -0.078(3) -0.035(2)
C4 0.092(2) 0.089(2) 0.093(2) -0.0243(18) -0.048(2) -0.0225(19)
C5 0.0701(18) 0.0740(19) 0.0701(17) -0.0124(14) -0.0295(14) -0.0231(15)
C6 0.0524(14) 0.0488(14) 0.0683(15) 0.0010(11) -0.0309(12) -0.0157(11)
C7 0.0405(12) 0.0430(12) 0.0568(13) -0.0035(10) -0.0152(10) -0.0105(10)
C8 0.0467(13) 0.0460(13) 0.0530(13) -0.0113(10) -0.0118(10) -0.0142(10)
C9 0.0581(15) 0.0732(17) 0.0482(13) 0.0005(11) -0.0186(11) -0.0330(13)
C10 0.0435(12) 0.0468(13) 0.0444(12) -0.0057(9) -0.0117(9) -0.0146(10)
C11 0.0528(14) 0.0503(14) 0.0486(13) -0.0033(11) -0.0167(11) -0.0076(12)
C12 0.130(3) 0.0434(17) 0.125(3) -0.0025(17) -0.052(3) -0.0214(19)
C13 0.0545(15) 0.0511(14) 0.0532(14) -0.0099(11) -0.0037(12) -0.0192(12)
C14 0.123(3) 0.140(3) 0.0437(15) -0.0048(18) 0.0012(17) -0.069(3)
C15 0.0680(18) 0.088(2) 0.0682(18) 0.0104(15) -0.0078(14) -0.0395(17)
C16 0.0547(14) 0.0555(15) 0.0526(13) 0.0059(11) -0.0173(11) -0.0210(12)
C17 0.0598(16) 0.0759(19) 0.0675(17) -0.0226(14) -0.0085(13) -0.0179(14)
C18 0.0553(14) 0.0439(13) 0.0563(13) 0.0014(10) -0.0182(11) -0.0214(11)
C19 0.080(2) 0.0623(18) 0.0767(19) -0.0091(14) -0.0178(16) -0.0369(15)

loop_
_atom_type_symbol
_atom_type_description
_atom_type_scat_dispersion_real
_atom_type_scat_dispersion_imag
_atom_type_scat_source
C C 0.0033 0.0016 'International Tables Vol C Tables 4.2.6.8 and 6.1.1.4'
H H 0.0000 0.0000 'International Tables Vol C Tables 4.2.6.8 and 6.1.1.4'
O O 0.0106 0.0060 'International Tables Vol C Tables 4.2.6.8 and 6.1.1.4'
F F 0.0171 0.0103 'International Tables Vol C Tables 4.2.6.8 and 6.1.1.4'

loop_
_geom_angle_atom_site_label_1
_geom_angle_atom_site_label_2
_geom_angle_atom_site_label_3
_geom_angle
C11 O2 C12 116.9(2)
C13 O3 C14 117.0(3)
C7 O5 C8 105.57(17)
C2 C1 C6 120.5(3)
C2 C1 H1A 119.8
C6 C1 H1A 119.8
C3 C2 C1 120.0(3)
C3 C2 H2A 120.0
C1 C2 H2A 120.0
C2 C3 C4 120.3(3)
C2 C3 H3A 119.8
C4 C3 H3A 119.8
C3 C4 C5 120.0(3)
C3 C4 H4A 120.0
C5 C4 H4A 120.0
C6 C5 C4 119.9(3)
C6 C5 H5A 120.0
C4 C5 H5A 120.0
C5 C6 C1 119.1(3)
C5 C6 C7 121.6(2)
C1 C6 C7 119.2(2)
O5 C7 C6 110.88(19)
O5 C7 C10 104.96(17)
C6 C7 C10 115.41(19)
O5 C7 H7A 108.5
C6 C7 H7A 108.5
C10 C7 H7A 108.5
O5 C8 C18 112.72(19)
O5 C8 C9 104.19(19)
C18 C8 C9 114.5(2)
O5 C8 H8A 108.4
C18 C8 H8A 108.4
C9 C8 H8A 108.4
C8 C9 C10 104.36(19)
C8 C9 H9A 110.9
C10 C9 H9A 110.9
C8 C9 H9B 110.9
C10 C9 H9B 110.9
H9A C9 H9B 108.9
C11 C10 C13 109.79(19)
C11 C10 C9 111.1(2)
C13 C10 C9 111.80(19)
C11 C10 C7 109.86(18)
C13 C10 C7 111.71(19)
C9 C10 C7 102.40(18)
O1 C11 O2 124.3(2)
O1 C11 C10 124.9(3)
O2 C11 C10 110.7(2)
O2 C12 H12A 109.5
O2 C12 H12B 109.5
H12A C12 H12B 109.5
O2 C12 H12C 109.5
H12A C12 H12C 109.5
H12B C12 H12C 109.5
O4 C13 O3 124.6(2)
O4 C13 C10 125.3(3)
O3 C13 C10 110.1(2)
O3 C14 H14A 109.5
O3 C14 H14B 109.5
H14A C14 H14B 109.5
O3 C14 H14C 109.5
H14A C14 H14C 109.5
H14B C14 H14C 109.5
C16 C15 H15A 109.5
C16 C15 H15B 109.5
H15A C15 H15B 109.5
C16 C15 H15C 109.5
H15A C15 H15C 109.5
H15B C15 H15C 109.5
C18 C16 C17 123.9(2)
C18 C16 C15 124.1(3)
C17 C16 C15 111.9(2)
C16 C17 H17A 109.5
C16 C17 H17B 109.5
H17A C17 H17B 109.5
C16 C17 H17C 109.5
H17A C17 H17C 109.5
H17B C17 H17C 109.5
C16 C18 C19 120.1(2)
C16 C18 C8 126.9(2)
C19 C18 C8 112.9(2)
F1 C19 F3 107.3(3)
F1 C19 F2 103.9(3)
F3 C19 F2 102.0(3)
F1 C19 C18 114.9(3)
F3 C19 C18 114.1(2)
F2 C19 C18 113.3(3)

loop_
_geom_bond_atom_site_label_1
_geom_bond_atom_site_label_2
_geom_bond_distance
O1 C11 1.193(3)
O2 C11 1.328(3)
O2 C12 1.446(3)
O3 C13 1.327(3)
O3 C14 1.439(3)
O4 C13 1.186(3)
O5 C7 1.415(3)
O5 C8 1.429(3)
F1 C19 1.307(4)
F2 C19 1.350(4)
F3 C19 1.322(3)
C1 C2 1.370(4)
C1 C6 1.392(4)
C1 H1A 0.9500
C2 C3 1.367(5)
C2 H2A 0.9500
C3 C4 1.371(5)
C3 H3A 0.9500
C4 C5 1.387(4)
C4 H4A 0.9500
C5 C6 1.375(4)
C5 H5A 0.9500
C6 C7 1.509(3)
C7 C10 1.581(3)
C7 H7A 1.0000
C8 C18 1.513(3)
C8 C9 1.522(4)
C8 H8A 1.0000
C9 C10 1.540(3)
C9 H9A 0.9900
C9 H9B 0.9900
C10 C11 1.512(3)
C10 C13 1.516(3)
C12 H12A 0.9800
C12 H12B 0.9800
C12 H12C 0.9800
C14 H14A 0.9800
C14 H14B 0.9800
C14 H14C 0.9800
C15 C16 1.510(4)
C15 H15A 0.9800
C15 H15B 0.9800
C15 H15C 0.9800
C16 C18 1.330(3)
C16 C17 1.498(4)
C17 H17A 0.9800
C17 H17B 0.9800
C17 H17C 0.9800
C18 C19 1.494(4)

loop_
_geom_torsion_atom_site_label_1
_geom_torsion_atom_site_label_2
_geom_torsion_atom_site_label_3
_geom_torsion_atom_site_label_4
_geom_torsion
C6 C1 C2 C3 -1.2(5)
C1 C2 C3 C4 -1.0(6)
C2 C3 C4 C5 1.7(6)
C3 C4 C5 C6 -0.3(5)
C4 C5 C6 C1 -1.8(4)
C4 C5 C6 C7 174.0(3)
C2 C1 C6 C5 2.6(4)
C2 C1 C6 C7 -173.4(3)
C8 O5 C7 C6 -164.66(18)
C8 O5 C7 C10 -39.4(2)
C5 C6 C7 O5 24.7(3)
C1 C6 C7 O5 -159.5(2)
C5 C6 C7 C10 -94.5(3)
C1 C6 C7 C10 81.4(3)
C7 O5 C8 C18 169.00(18)
C7 O5 C8 C9 44.3(2)
O5 C8 C9 C10 -30.3(2)
C18 C8 C9 C10 -153.91(19)
C8 C9 C10 C11 124.1(2)
C8 C9 C10 C13 -112.9(2)
C8 C9 C10 C7 6.9(2)
O5 C7 C10 C11 -99.3(2)
C6 C7 C10 C11 23.1(3)
O5 C7 C10 C13 138.65(19)
C6 C7 C10 C13 -99.0(2)
O5 C7 C10 C9 18.9(2)
C6 C7 C10 C9 141.2(2)
C12 O2 C11 O1 -4.6(4)
C12 O2 C11 C10 171.7(2)
C13 C10 C11 O1 -150.9(3)
C9 C10 C11 O1 -26.7(3)
C7 C10 C11 O1 85.9(3)
C13 C10 C11 O2 32.8(3)
C9 C10 C11 O2 157.0(2)
C7 C10 C11 O2 -90.4(2)
C14 O3 C13 O4 2.4(4)
C14 O3 C13 C10 -177.8(2)
C11 C10 C13 O4 -119.3(3)
C9 C10 C13 O4 116.9(3)
C7 C10 C13 O4 2.8(4)
C11 C10 C13 O3 60.9(3)
C9 C10 C13 O3 -62.9(3)
C7 C10 C13 O3 -177.0(2)
C17 C16 C18 C19 176.1(3)
C15 C16 C18 C19 -3.7(4)
C17 C16 C18 C8 -0.5(4)
C15 C16 C18 C8 179.7(2)
O5 C8 C18 C16 -33.0(3)
C9 C8 C18 C16 85.9(3)
O5 C8 C18 C19 150.2(2)
C9 C8 C18 C19 -90.9(3)
C16 C18 C19 F1 65.9(4)
C8 C18 C19 F1 -117.0(3)
C16 C18 C19 F3 -169.6(3)
C8 C18 C19 F3 7.5(4)
C16 C18 C19 F2 -53.4(4)
C8 C18 C19 F2 123.7(3)
